data_7107695
loop_
_publ_author_name
'Andrew J. Lewis'
'Eiko Nakamaru-Ogiso '
'James M. Kikkawa'
'Patrick J. Carroll'
'Eric J. Schelter'

_publ_section_title
;
 Pentavalent Uranium Trans-Dihalides and -Pseudohalides
;
_journal_name_full Chem.Commun.
_journal_page_first 4977
_journal_paper_doi 10.1039/c2cc31601c
_journal_volume 48
_journal_year 2012
_chemical_formula_sum 'C20 H54 N5 S2 Si6 U'
_chemical_formula_weight 835.37
_space_group_IT_number 14
_symmetry_cell_setting monoclinic
_symmetry_Int_Tables_number 14
_symmetry_space_group_name_Hall '-P 2yn'
_symmetry_space_group_name_H-M 'P 1 21/n 1'
_atom_sites_solution_hydrogens geom
_atom_sites_solution_primary direct
_audit_creation_method SHELXL-97
_cell_angle_alpha 90.00
_cell_angle_beta 90.1240(10)
_cell_angle_gamma 90.00
_cell_formula_units_Z 4
_cell_length_a 12.1020(3)
_cell_length_b 15.1440(4)
_cell_length_c 20.9071(5)
_cell_measurement_temperature 143(1)
_cell_volume 3831.69(17)
_computing_data_collection 'Bruker APEX2'
_computing_data_reduction 'Bruker SAINT'
_computing_structure_refinement 'SHELXL-97 (Sheldrick, 2008)'
_computing_structure_solution 'SHELXS-97 (Sheldrick, 2008)'
_diffrn_ambient_temperature 143(1)
_diffrn_measured_fraction_theta_full 0.996
_diffrn_measured_fraction_theta_max 0.996
_diffrn_measurement_device 'CCD Area Detector'
_diffrn_measurement_device_type 'Bruker APEXII'
_diffrn_measurement_method 'phi and omega scans'
_diffrn_radiation_monochromator graphite
_diffrn_radiation_source 'sealed tube'
_diffrn_radiation_type MoK\a
_diffrn_radiation_wavelength 0.71073
_diffrn_reflns_av_R_equivalents 0.0365
_diffrn_reflns_av_sigmaI/netI 0.0211
_diffrn_reflns_limit_h_max 15
_diffrn_reflns_limit_h_min -15
_diffrn_reflns_limit_k_max 19
_diffrn_reflns_limit_k_min -19
_diffrn_reflns_limit_l_max 26
_diffrn_reflns_limit_l_min -27
_diffrn_reflns_number 72576
_diffrn_reflns_theta_full 27.53
_diffrn_reflns_theta_max 27.53
_diffrn_reflns_theta_min 1.66
_exptl_absorpt_coefficient_mu 4.550
_exptl_absorpt_correction_T_max 0.7456
_exptl_absorpt_correction_T_min 0.5665
_exptl_absorpt_correction_type multi-scan
_exptl_absorpt_process_details '(SADABS; Sheldrick, 2007)'
_exptl_crystal_density_diffrn 1.448
_exptl_crystal_density_method 'not measured'
_exptl_crystal_F_000 1668
_exptl_crystal_size_max 0.20
_exptl_crystal_size_mid 0.15
_exptl_crystal_size_min 0.05
_refine_diff_density_max 5.541
_refine_diff_density_min -2.138
_refine_diff_density_rms 0.231
_refine_ls_extinction_method none
_refine_ls_goodness_of_fit_ref 1.098
_refine_ls_hydrogen_treatment constr
_refine_ls_matrix_type full
_refine_ls_number_parameters 325
_refine_ls_number_reflns 8785
_refine_ls_number_restraints 0
_refine_ls_restrained_S_all 1.098
_refine_ls_R_factor_all 0.0761
_refine_ls_R_factor_gt 0.0646
_refine_ls_shift/su_max 0.001
_refine_ls_shift/su_mean 0.000
_refine_ls_structure_factor_coef Fsqd
_refine_ls_weighting_details 'calc w=1/[\s^2^(Fo^2^)+(0.0944P)^2^+48.8851P] where P=(Fo^2^+2Fc^2^)/3'
_refine_ls_weighting_scheme calc
_refine_ls_wR_factor_gt 0.1776
_refine_ls_wR_factor_ref 0.1889
_reflns_number_gt 7500
_reflns_number_total 8785
_reflns_threshold_expression >2sigma(I)
_cod_data_source_file c2cc31601c.txt
_cod_data_source_block UP4166(Cmpd7)
_cod_original_sg_symbol_H-M 'P 21/n '
_cod_database_code 7107695

loop_
_symmetry_equiv_pos_as_xyz
'x, y, z'
'-x+1/2, y+1/2, -z+1/2'
'-x, -y, -z'
'x-1/2, -y-1/2, z-1/2'

loop_
_atom_site_label
_atom_site_type_symbol
_atom_site_fract_x
_atom_site_fract_y
_atom_site_fract_z
_atom_site_U_iso_or_equiv
_atom_site_adp_type
_atom_site_occupancy
_atom_site_symmetry_multiplicity
_atom_site_calc_flag
_atom_site_refinement_flags
U1 U 0.75198(2) 0.25990(2) 0.083697(14) 0.02764(12) Uani 1 1 d .
S1 S 0.7324(3) 0.5937(2) 0.0687(2) 0.0729(10) Uani 1 1 d .
S2 S 0.7693(4) -0.0726(2) 0.0934(2) 0.0800(11) Uani 1 1 d .
Si1 Si 0.8754(3) 0.2075(2) 0.22672(14) 0.0508(7) Uani 1 1 d .
Si2 Si 0.9785(2) 0.3596(2) 0.15054(14) 0.0476(7) Uani 1 1 d .
Si3 Si 0.9122(3) 0.1904(2) -0.04139(14) 0.0502(7) Uani 1 1 d .
Si4 Si 0.7293(2) 0.3214(2) -0.07317(13) 0.0430(6) Uani 1 1 d .
Si5 Si 0.4942(3) 0.1686(2) 0.07469(15) 0.0524(7) Uani 1 1 d .
Si6 Si 0.5225(2) 0.3268(2) 0.16354(14) 0.0513(7) Uani 1 1 d .
N1 N 0.8751(6) 0.2722(6) 0.1580(4) 0.0352(16) Uani 1 1 d .
N2 N 0.7997(7) 0.2555(5) -0.0151(4) 0.0339(16) Uani 1 1 d .
N3 N 0.5795(7) 0.2498(5) 0.1081(4) 0.0369(18) Uani 1 1 d .
N4 N 0.7367(7) 0.4120(6) 0.0788(4) 0.045(2) Uani 1 1 d .
N5 N 0.7675(8) 0.1075(6) 0.0899(4) 0.049(2) Uani 1 1 d .
C1 C 0.7332(11) 0.1559(11) 0.2392(7) 0.077(4) Uani 1 1 d .
H1A H 0.6797 0.2017 0.2462 0.116 Uiso 1 1 calc R
H1B H 0.7354 0.1175 0.2757 0.116 Uiso 1 1 calc R
H1C H 0.7129 0.1226 0.2019 0.116 Uiso 1 1 calc R
C2 C 0.9045(10) 0.2726(10) 0.3002(5) 0.057(3) Uani 1 1 d .
H2A H 0.9736 0.3030 0.2955 0.086 Uiso 1 1 calc R
H2B H 0.9086 0.2336 0.3363 0.086 Uiso 1 1 calc R
H2C H 0.8465 0.3148 0.3068 0.086 Uiso 1 1 calc R
C3 C 0.9785(11) 0.1156(11) 0.2172(7) 0.077(4) Uani 1 1 d .
H3A H 0.9647 0.0850 0.1778 0.116 Uiso 1 1 calc R
H3B H 0.9717 0.0751 0.2523 0.116 Uiso 1 1 calc R
H3C H 1.0519 0.1397 0.2167 0.116 Uiso 1 1 calc R
C4 C 1.1160(9) 0.3166(11) 0.1763(6) 0.069(4) Uani 1 1 d .
H4A H 1.1195 0.3153 0.2221 0.104 Uiso 1 1 calc R
H4B H 1.1731 0.3544 0.1601 0.104 Uiso 1 1 calc R
H4C H 1.1260 0.2580 0.1598 0.104 Uiso 1 1 calc R
C5 C 0.9939(10) 0.3933(9) 0.0643(6) 0.059(3) Uani 1 1 d .
H5A H 0.9409 0.3619 0.0386 0.088 Uiso 1 1 calc R
H5B H 1.0671 0.3795 0.0499 0.088 Uiso 1 1 calc R
H5C H 0.9814 0.4557 0.0603 0.088 Uiso 1 1 calc R
C6 C 0.9423(11) 0.4573(9) 0.1993(6) 0.068(3) Uani 1 1 d .
H6A H 0.8747 0.4824 0.1837 0.101 Uiso 1 1 calc R
H6B H 1.0004 0.5002 0.1964 0.101 Uiso 1 1 calc R
H6C H 0.9331 0.4398 0.2431 0.101 Uiso 1 1 calc R
C7 C 0.8595(13) 0.0837(9) -0.0770(6) 0.070(4) Uani 1 1 d .
H7A H 0.8406 0.0435 -0.0432 0.105 Uiso 1 1 calc R
H7B H 0.9160 0.0579 -0.1032 0.105 Uiso 1 1 calc R
H7C H 0.7952 0.0954 -0.1026 0.105 Uiso 1 1 calc R
C8 C 1.0059(10) 0.1621(10) 0.0290(6) 0.070(4) Uani 1 1 d .
H8A H 1.0164 0.2136 0.0551 0.104 Uiso 1 1 calc R
H8B H 1.0761 0.1422 0.0133 0.104 Uiso 1 1 calc R
H8C H 0.9725 0.1163 0.0541 0.104 Uiso 1 1 calc R
C9 C 1.0002(10) 0.2520(9) -0.1004(6) 0.061(4) Uani 1 1 d .
H9A H 0.9561 0.2685 -0.1367 0.091 Uiso 1 1 calc R
H9B H 1.0599 0.2148 -0.1142 0.091 Uiso 1 1 calc R
H9C H 1.0296 0.3041 -0.0805 0.091 Uiso 1 1 calc R
C10 C 0.7072(12) 0.2555(10) -0.1487(6) 0.069(4) Uani 1 1 d .
H10A H 0.7728 0.2576 -0.1744 0.103 Uiso 1 1 calc R
H10B H 0.6463 0.2800 -0.1723 0.103 Uiso 1 1 calc R
H10C H 0.6911 0.1952 -0.1378 0.103 Uiso 1 1 calc R
C11 C 0.8088(10) 0.4232(8) -0.0908(6) 0.057(3) Uani 1 1 d .
H11A H 0.8101 0.4602 -0.0535 0.085 Uiso 1 1 calc R
H11B H 0.7744 0.4542 -0.1255 0.085 Uiso 1 1 calc R
H11C H 0.8830 0.4077 -0.1024 0.085 Uiso 1 1 calc R
C12 C 0.5875(10) 0.3533(9) -0.0446(6) 0.062(3) Uani 1 1 d .
H12A H 0.5504 0.3020 -0.0283 0.093 Uiso 1 1 calc R
H12B H 0.5459 0.3775 -0.0796 0.093 Uiso 1 1 calc R
H12C H 0.5940 0.3967 -0.0113 0.093 Uiso 1 1 calc R
C13 C 0.5541(10) 0.1231(9) -0.0017(6) 0.062(3) Uani 1 1 d .
H13A H 0.6106 0.1622 -0.0170 0.092 Uiso 1 1 calc R
H13B H 0.4968 0.1182 -0.0333 0.092 Uiso 1 1 calc R
H13C H 0.5853 0.0659 0.0064 0.092 Uiso 1 1 calc R
C14 C 0.3571(9) 0.2165(10) 0.0525(6) 0.060(3) Uani 1 1 d .
H14A H 0.3139 0.2254 0.0904 0.089 Uiso 1 1 calc R
H14B H 0.3190 0.1766 0.0243 0.089 Uiso 1 1 calc R
H14C H 0.3678 0.2720 0.0312 0.089 Uiso 1 1 calc R
C15 C 0.4774(11) 0.0715(9) 0.1316(6) 0.065(3) Uani 1 1 d .
H15A H 0.5466 0.0410 0.1358 0.097 Uiso 1 1 calc R
H15B H 0.4226 0.0317 0.1150 0.097 Uiso 1 1 calc R
H15C H 0.4544 0.0927 0.1728 0.097 Uiso 1 1 calc R
C16 C 0.4227(11) 0.2685(11) 0.2191(7) 0.073(4) Uani 1 1 d .
H16A H 0.3555 0.2556 0.1965 0.109 Uiso 1 1 calc R
H16B H 0.4067 0.3059 0.2550 0.109 Uiso 1 1 calc R
H16C H 0.4553 0.2145 0.2340 0.109 Uiso 1 1 calc R
C17 C 0.4475(11) 0.4159(9) 0.1215(7) 0.066(4) Uani 1 1 d .
H17A H 0.4993 0.4524 0.0990 0.099 Uiso 1 1 calc R
H17B H 0.4079 0.4510 0.1520 0.099 Uiso 1 1 calc R
H17C H 0.3963 0.3905 0.0916 0.099 Uiso 1 1 calc R
C18 C 0.6311(11) 0.3782(10) 0.2165(6) 0.070(4) Uani 1 1 d .
H18A H 0.6740 0.3325 0.2365 0.104 Uiso 1 1 calc R
H18B H 0.5960 0.4134 0.2488 0.104 Uiso 1 1 calc R
H18C H 0.6787 0.4149 0.1912 0.104 Uiso 1 1 calc R
C19 C 0.7347(8) 0.4892(7) 0.0747(5) 0.045(2) Uani 1 1 d .
C20 C 0.7690(10) 0.0312(8) 0.0906(5) 0.050(3) Uani 1 1 d .

loop_
_atom_site_aniso_label
_atom_site_aniso_U_11
_atom_site_aniso_U_22
_atom_site_aniso_U_33
_atom_site_aniso_U_23
_atom_site_aniso_U_13
_atom_site_aniso_U_12
U1 0.02302(17) 0.03793(19) 0.02197(17) 0.00105(11) -0.00054(11) 0.00382(11)
S1 0.079(2) 0.0432(16) 0.096(3) -0.0036(16) -0.001(2) 0.0052(15)
S2 0.107(3) 0.0424(16) 0.090(3) 0.0082(16) 0.012(2) 0.0071(17)
Si1 0.0433(15) 0.070(2) 0.0395(15) 0.0138(14) -0.0024(12) 0.0090(14)
Si2 0.0373(14) 0.0676(19) 0.0378(14) -0.0016(13) -0.0018(11) -0.0059(13)
Si3 0.0464(16) 0.0653(19) 0.0389(15) -0.0079(13) 0.0033(12) 0.0130(14)
Si4 0.0371(13) 0.0586(17) 0.0334(13) 0.0074(11) 0.0005(10) 0.0002(12)
Si5 0.0443(16) 0.067(2) 0.0463(16) 0.0045(14) 0.0036(13) -0.0135(14)
Si6 0.0385(14) 0.075(2) 0.0403(15) -0.0006(14) 0.0056(11) 0.0134(14)
N1 0.026(3) 0.057(5) 0.023(3) 0.003(3) -0.001(3) 0.006(3)
N2 0.027(4) 0.049(4) 0.025(4) -0.002(3) -0.003(3) 0.003(3)
N3 0.025(4) 0.060(5) 0.025(4) 0.001(3) 0.002(3) 0.000(3)
N4 0.034(4) 0.057(6) 0.045(5) -0.008(4) -0.004(4) -0.003(4)
N5 0.054(5) 0.046(5) 0.047(5) 0.004(4) -0.001(4) -0.003(4)
C1 0.067(8) 0.104(11) 0.062(8) 0.038(8) -0.006(6) -0.029(8)
C2 0.041(6) 0.111(10) 0.020(4) 0.002(5) -0.008(4) -0.002(6)
C3 0.064(8) 0.102(11) 0.065(8) 0.037(8) -0.005(6) 0.030(8)
C4 0.031(5) 0.121(12) 0.056(7) 0.006(7) -0.002(5) -0.002(6)
C5 0.052(6) 0.072(8) 0.053(7) 0.003(6) 0.010(5) -0.019(6)
C6 0.068(8) 0.080(9) 0.055(7) -0.019(6) -0.006(6) -0.020(7)
C7 0.091(10) 0.065(8) 0.053(7) -0.024(6) 0.001(7) 0.016(7)
C8 0.053(7) 0.092(10) 0.063(8) -0.012(7) -0.004(6) 0.038(7)
C9 0.032(5) 0.120(12) 0.031(5) 0.003(5) 0.005(4) 0.007(5)
C10 0.049(7) 0.131(14) 0.026(5) -0.009(6) -0.008(5) -0.004(7)
C11 0.057(7) 0.062(7) 0.050(6) 0.021(5) 0.006(5) -0.013(5)
C12 0.055(7) 0.074(8) 0.056(7) 0.018(6) 0.002(5) 0.017(6)
C13 0.056(7) 0.069(8) 0.060(7) -0.017(6) 0.007(6) -0.011(6)
C14 0.035(5) 0.091(9) 0.052(7) 0.004(6) 0.003(5) -0.010(6)
C15 0.058(7) 0.074(8) 0.063(8) 0.025(6) 0.003(6) -0.015(6)
C16 0.040(6) 0.132(13) 0.046(7) 0.009(7) 0.015(5) 0.008(7)
C17 0.056(7) 0.075(8) 0.068(8) -0.003(6) 0.005(6) 0.034(6)
C18 0.069(8) 0.087(10) 0.053(7) -0.032(7) 0.004(6) 0.016(7)
C19 0.042(5) 0.047(6) 0.047(6) -0.004(4) -0.003(4) 0.003(4)
C20 0.058(6) 0.045(6) 0.047(6) 0.001(4) 0.005(5) -0.001(5)

loop_
_atom_type_symbol
_atom_type_description
_atom_type_scat_dispersion_real
_atom_type_scat_dispersion_imag
_atom_type_scat_source
C C 0.0033 0.0016 'International Tables Vol C Tables 4.2.6.8 and 6.1.1.4'
U U -9.6767 9.6646 'International Tables Vol C Tables 4.2.6.8 and 6.1.1.4'
H H 0.0000 0.0000 'International Tables Vol C Tables 4.2.6.8 and 6.1.1.4'
N N 0.0061 0.0033 'International Tables Vol C Tables 4.2.6.8 and 6.1.1.4'
S S 0.1246 0.1234 'International Tables Vol C Tables 4.2.6.8 and 6.1.1.4'
Si Si 0.0817 0.0704 'International Tables Vol C Tables 4.2.6.8 and 6.1.1.4'

loop_
_geom_angle_atom_site_label_1
_geom_angle_atom_site_label_2
_geom_angle_atom_site_label_3
_geom_angle
N2 U1 N3 119.2(3)
N2 U1 N1 120.6(3)
N3 U1 N1 120.2(3)
N2 U1 N4 90.5(3)
N3 U1 N4 90.2(3)
N1 U1 N4 90.1(3)
N2 U1 N5 90.1(3)
N3 U1 N5 89.7(3)
N1 U1 N5 89.4(3)
N4 U1 N5 179.3(3)
N2 U1 Si6 134.7(2)
N3 U1 Si6 27.4(2)
N1 U1 Si6 100.6(2)
N4 U1 Si6 70.1(2)
N5 U1 Si6 109.6(2)
N2 U1 Si5 100.5(2)
N3 U1 Si5 25.8(2)
N1 U1 Si5 134.7(2)
N4 U1 Si5 109.1(2)
N5 U1 Si5 71.0(2)
Si6 U1 Si5 53.18(9)
N2 U1 Si4 26.7(2)
N3 U1 Si4 99.8(2)
N1 U1 Si4 136.1(2)
N4 U1 Si4 71.3(2)
N5 U1 Si4 109.3(2)
Si6 U1 Si4 109.03(7)
Si5 U1 Si4 89.19(7)
N2 U1 Si3 26.1(2)
N3 U1 Si3 135.2(2)
N1 U1 Si3 100.7(2)
N4 U1 Si3 108.5(2)
N5 U1 Si3 72.0(2)
Si6 U1 Si3 158.66(8)
Si5 U1 Si3 110.59(8)
Si4 U1 Si3 52.82(7)
N2 U1 Si2 100.9(2)
N3 U1 Si2 135.2(2)
N1 U1 Si2 28.1(2)
N4 U1 Si2 69.1(2)
N5 U1 Si2 110.6(2)
Si6 U1 Si2 108.80(8)
Si5 U1 Si2 158.54(7)
Si4 U1 Si2 109.50(7)
Si3 U1 Si2 89.62(7)
N2 U1 Si1 135.5(2)
N3 U1 Si1 101.4(2)
N1 U1 Si1 25.1(2)
N4 U1 Si1 107.7(2)
N5 U1 Si1 71.7(2)
Si6 U1 Si1 89.73(7)
Si5 U1 Si1 110.48(8)
Si4 U1 Si1 158.79(7)
Si3 U1 Si1 110.39(8)
Si2 U1 Si1 53.14(8)
N1 Si1 C2 112.6(5)
N1 Si1 C3 109.3(5)
C2 Si1 C3 110.8(6)
N1 Si1 C1 110.1(5)
C2 Si1 C1 105.9(6)
C3 Si1 C1 108.1(8)
N1 Si1 U1 31.8(3)
C2 Si1 U1 132.8(4)
C3 Si1 U1 111.5(5)
C1 Si1 U1 79.8(4)
N1 Si2 C6 111.7(5)
N1 Si2 C4 109.4(6)
C6 Si2 C4 109.4(7)
N1 Si2 C5 110.3(5)
C6 Si2 C5 109.6(6)
C4 Si2 C5 106.3(6)
N1 Si2 U1 33.7(2)
C6 Si2 U1 112.8(4)
C4 Si2 U1 132.6(5)
C5 Si2 U1 79.0(4)
N2 Si3 C9 111.4(5)
N2 Si3 C7 109.9(5)
C9 Si3 C7 110.9(6)
N2 Si3 C8 110.1(5)
C9 Si3 C8 106.3(6)
C7 Si3 C8 108.2(7)
N2 Si3 U1 32.3(3)
C9 Si3 U1 132.2(4)
C7 Si3 U1 111.9(5)
C8 Si3 U1 79.4(4)
N2 Si4 C11 110.6(5)
N2 Si4 C12 111.2(5)
C11 Si4 C12 108.9(6)
N2 Si4 C10 109.9(5)
C11 Si4 C10 110.3(6)
C12 Si4 C10 105.9(6)
N2 Si4 U1 32.8(3)
C11 Si4 U1 112.1(4)
C12 Si4 U1 80.6(4)
C10 Si4 U1 132.0(5)
N3 Si5 C14 110.5(5)
N3 Si5 C13 111.6(5)
C14 Si5 C13 105.9(6)
N3 Si5 C15 110.9(5)
C14 Si5 C15 111.0(6)
C13 Si5 C15 106.8(7)
N3 Si5 U1 32.5(3)
C14 Si5 U1 131.8(4)
C13 Si5 U1 80.9(4)
C15 Si5 U1 112.2(4)
N3 Si6 C17 111.0(5)
N3 Si6 C18 112.4(5)
C17 Si6 C18 108.6(7)
N3 Si6 C16 109.9(6)
C17 Si6 C16 108.6(6)
C18 Si6 C16 106.1(7)
N3 Si6 U1 33.7(3)
C17 Si6 U1 112.7(4)
C18 Si6 U1 80.9(4)
C16 Si6 U1 133.2(5)
Si1 N1 Si2 118.5(4)
Si1 N1 U1 123.1(4)
Si2 N1 U1 118.2(4)
Si3 N2 Si4 117.8(5)
Si3 N2 U1 121.6(4)
Si4 N2 U1 120.5(4)
Si5 N3 Si6 119.4(5)
Si5 N3 U1 121.7(4)
Si6 N3 U1 118.9(4)
C19 N4 U1 176.3(8)
C20 N5 U1 175.5(10)
N4 C19 S1 179.5(11)
N5 C20 S2 178.4(11)

loop_
_geom_bond_atom_site_label_1
_geom_bond_atom_site_label_2
_geom_bond_distance
U1 N2 2.148(8)
U1 N3 2.156(8)
U1 N1 2.158(7)
U1 N4 2.313(10)
U1 N5 2.319(9)
U1 Si6 3.398(3)
U1 Si5 3.417(3)
U1 Si4 3.420(3)
U1 Si3 3.425(3)
U1 Si2 3.425(3)
U1 Si1 3.432(3)
S1 C19 1.589(11)
S2 C20 1.573(12)
Si1 N1 1.739(8)
Si1 C2 1.858(12)
Si1 C3 1.881(14)
Si1 C1 1.909(13)
Si2 N1 1.829(9)
Si2 C6 1.848(13)
Si2 C4 1.865(12)
Si2 C5 1.884(12)
Si3 N2 1.769(8)
Si3 C9 1.880(12)
Si3 C7 1.889(13)
Si3 C8 1.905(13)
Si4 N2 1.785(8)
Si4 C11 1.854(11)
Si4 C12 1.881(12)
Si4 C10 1.887(12)
Si5 N3 1.749(9)
Si5 C14 1.869(13)
Si5 C13 1.885(12)
Si5 C15 1.903(12)
Si6 N3 1.784(9)
Si6 C17 1.847(13)
Si6 C18 1.885(13)
Si6 C16 1.897(13)
N4 C19 1.172(14)
N5 C20 1.156(15)
